data_4306515
loop_
_publ_author_name
'Andrea M. Corrente'
'Tristram Chivers'

_publ_contact_author_address
;
Department of Chemistry
University of Calgary, Calgary, Alberta 
T2N 1N4, Canada
;
_publ_contact_author_name 'Prof. T. Chivers'
_publ_section_title
;
Boraguanidinates: Synthesis, X-ray Structures, and Reactions of
{Li2[iPr2NB(NDipp)2]}2 with p-Block and Group 12 Element Halides
;
_journal_name_full 'Inorganic Chemistry'
_journal_page_first 10073
_journal_page_last 10080
_journal_paper_doi 10.1021/ic801336t
_journal_volume 47
_journal_year 2008
_chemical_formula_moiety 'C30 H50 B N3'
_chemical_formula_sum 'C30 H50 B N3'
_chemical_formula_weight 463.54
_chemical_name_systematic
; 
 ? 
;
_space_group_IT_number 61
_symmetry_cell_setting orthorhombic
_symmetry_space_group_name_Hall '-P 2ac 2ab'
_symmetry_space_group_name_H-M 'P b c a'
_atom_sites_solution_hydrogens geom
_atom_sites_solution_primary direct
_atom_sites_solution_secondary difmap
_audit_creation_method SHELXL-97
_cell_angle_alpha 90.00
_cell_angle_beta 90.00
_cell_angle_gamma 90.00
_cell_formula_units_Z 8
_cell_length_a 18.774(4)
_cell_length_b 15.687(3)
_cell_length_c 20.218(4)
_cell_measurement_reflns_used 87203
_cell_measurement_temperature 173(2)
_cell_measurement_theta_max 25.03
_cell_measurement_theta_min 3.38
_cell_volume 5954(2)
_computing_cell_refinement 'Nonius DENZO'
_computing_data_collection 'Nonius COLLECT'
_computing_data_reduction 'Nonius DENZO'
_computing_molecular_graphics 'Bruker SHELXTL'
_computing_publication_material 'Bruker SHELXTL'
_computing_structure_refinement 'SHELXL-97 (Sheldrick, 1997)'
_computing_structure_solution 'SHELXS-97 (Sheldrick, 1990)'
_diffrn_ambient_temperature 173(2)
_diffrn_measured_fraction_theta_full 0.996
_diffrn_measured_fraction_theta_max 0.996
_diffrn_measurement_device_type 'Nonius Kappa CCD'
_diffrn_measurement_method 'Phi\omega scans'
_diffrn_radiation_monochromator graphite
_diffrn_radiation_source 'fine-focus sealed tube'
_diffrn_radiation_type MoK\a
_diffrn_radiation_wavelength 0.71073
_diffrn_reflns_av_R_equivalents 0.0234
_diffrn_reflns_av_sigmaI/netI 0.0292
_diffrn_reflns_limit_h_max 22
_diffrn_reflns_limit_h_min -22
_diffrn_reflns_limit_k_max 18
_diffrn_reflns_limit_k_min -18
_diffrn_reflns_limit_l_max 24
_diffrn_reflns_limit_l_min -24
_diffrn_reflns_number 87203
_diffrn_reflns_theta_full 25.03
_diffrn_reflns_theta_max 25.03
_diffrn_reflns_theta_min 3.38
_exptl_absorpt_coefficient_mu 0.059
_exptl_absorpt_correction_T_max 0.9836
_exptl_absorpt_correction_T_min 0.9767
_exptl_absorpt_correction_type integration
_exptl_absorpt_process_details 'HKL Scalepack (Otwinowski and Minor 1997)'
_exptl_crystal_colour colourless
_exptl_crystal_density_diffrn 1.034
_exptl_crystal_density_method 'not measured'
_exptl_crystal_description block
_exptl_crystal_F_000 2048
_exptl_crystal_size_max 0.40
_exptl_crystal_size_mid 0.36
_exptl_crystal_size_min 0.28
_refine_diff_density_max 0.193
_refine_diff_density_min -0.227
_refine_diff_density_rms 0.035
_refine_ls_extinction_method none
_refine_ls_goodness_of_fit_ref 1.033
_refine_ls_hydrogen_treatment constr
_refine_ls_matrix_type full
_refine_ls_number_parameters 307
_refine_ls_number_reflns 5242
_refine_ls_number_restraints 0
_refine_ls_restrained_S_all 1.033
_refine_ls_R_factor_all 0.0690
_refine_ls_R_factor_gt 0.0468
_refine_ls_shift/su_max 0.000
_refine_ls_shift/su_mean 0.000
_refine_ls_structure_factor_coef Fsqd
_refine_ls_weighting_details 'calc w=1/[\s^2^(Fo^2^)+(0.0552P)^2^+2.0142P] where P=(Fo^2^+2Fc^2^)/3'
_refine_ls_weighting_scheme calc
_refine_ls_wR_factor_gt 0.1107
_refine_ls_wR_factor_ref 0.1238
_reflns_number_gt 3917
_reflns_number_total 5242
_reflns_threshold_expression >2sigma(I)
_cod_data_source_file ic801336t_si_001_1.cif
_cod_data_source_block Compound5
_cod_depositor_comments
;
The following automatic conversions were performed:
'_symmetry_cell_setting' value 'Orthorhombic' changed to 'orthorhombic'
according to '/home/saulius/struct/CIF-dictionaries/cif_core.dic'
dictionary named 'cif_core.dic' version 2.4.1 from
2010-06-29.

'_exptl_absorpt_correction_type' value 'Integration' changed
to 'integration' according to
'/home/saulius/struct/CIF-dictionaries/cif_core.dic' dictionary named
'cif_core.dic' version 2.4.1 from 2010-06-29.

Automatic conversion script
Id: cif_fix_enum 1527 2010-12-29 10:47:43Z saulius 
;
_cod_database_code 4306515

loop_
_symmetry_equiv_pos_as_xyz
'x, y, z'
'-x+1/2, -y, z+1/2'
'-x, y+1/2, -z+1/2'
'x+1/2, -y+1/2, -z'
'-x, -y, -z'
'x-1/2, y, -z-1/2'
'x, -y-1/2, z-1/2'
'-x-1/2, y-1/2, z'

loop_
_atom_site_label
_atom_site_type_symbol
_atom_site_fract_x
_atom_site_fract_y
_atom_site_fract_z
_atom_site_U_iso_or_equiv
_atom_site_adp_type
_atom_site_occupancy
_atom_site_symmetry_multiplicity
_atom_site_calc_flag
_atom_site_refinement_flags
_atom_site_disorder_assembly
_atom_site_disorder_group
N1 N 0.22264(7) 0.21660(7) 0.42375(6) 0.0295(3) Uani 1 1 d . . .
H1A H 0.2141 0.1634 0.4350 0.035 Uiso 1 1 calc R . .
N2 N 0.30385(7) 0.32181(7) 0.37685(6) 0.0303(3) Uani 1 1 d . . .
H2A H 0.2649 0.3520 0.3708 0.036 Uiso 1 1 calc R . .
C1 C 0.16673(8) 0.27719(9) 0.43520(8) 0.0291(3) Uani 1 1 d . . .
C14 C 0.41631(8) 0.38085(9) 0.41911(8) 0.0345(4) Uani 1 1 d . . .
C6 C 0.12399(8) 0.30396(9) 0.38211(8) 0.0317(4) Uani 1 1 d . . .
C18 C 0.38315(9) 0.40204(9) 0.30320(9) 0.0350(4) Uani 1 1 d . . .
C13 C 0.36871(8) 0.36827(9) 0.36616(8) 0.0306(4) Uani 1 1 d . . .
C5 C 0.07031(9) 0.36349(10) 0.39441(9) 0.0381(4) Uani 1 1 d . . .
H5A H 0.0410 0.3825 0.3590 0.046 Uiso 1 1 calc R . .
B1 B 0.29137(9) 0.23472(10) 0.39565(8) 0.0271(4) Uani 1 1 d . . .
C2 C 0.15530(9) 0.30817(9) 0.49954(8) 0.0335(4) Uani 1 1 d . . .
C4 C 0.05915(9) 0.39515(10) 0.45720(10) 0.0422(4) Uani 1 1 d . . .
H4A H 0.0225 0.4358 0.4647 0.051 Uiso 1 1 calc R . .
C15 C 0.47795(9) 0.42804(10) 0.40715(10) 0.0431(4) Uani 1 1 d . . .
H15A H 0.5109 0.4367 0.4421 0.052 Uiso 1 1 calc R . .
C16 C 0.49217(10) 0.46245(11) 0.34584(10) 0.0467(5) Uani 1 1 d . . .
H16A H 0.5343 0.4948 0.3390 0.056 Uiso 1 1 calc R . .
C17 C 0.44521(10) 0.44992(10) 0.29450(9) 0.0425(4) Uani 1 1 d . . .
H17A H 0.4551 0.4742 0.2525 0.051 Uiso 1 1 calc R . .
N3 N 0.34255(7) 0.16830(7) 0.38655(6) 0.0300(3) Uani 1 1 d . . .
C27 C 0.28214(10) 0.02620(10) 0.40754(10) 0.0489(5) Uani 1 1 d . . .
H27A H 0.2800 0.0177 0.3596 0.073 Uiso 1 1 calc R . .
H27B H 0.2369 0.0502 0.4230 0.073 Uiso 1 1 calc R . .
H27C H 0.2905 -0.0286 0.4294 0.073 Uiso 1 1 calc R . .
C25 C 0.34283(9) 0.08750(9) 0.42413(8) 0.0353(4) Uani 1 1 d . . .
H25A H 0.3877 0.0574 0.4114 0.042 Uiso 1 1 calc R . .
C26 C 0.34797(11) 0.10277(11) 0.49850(9) 0.0471(5) Uani 1 1 d . . .
H26A H 0.3873 0.1420 0.5077 0.071 Uiso 1 1 calc R . .
H26B H 0.3566 0.0485 0.5211 0.071 Uiso 1 1 calc R . .
H26C H 0.3033 0.1276 0.5145 0.071 Uiso 1 1 calc R . .
C7 C 0.13317(9) 0.26518(10) 0.31380(8) 0.0369(4) Uani 1 1 d . . .
H7A H 0.1849 0.2522 0.3078 0.044 Uiso 1 1 calc R . .
C3 C 0.10091(9) 0.36801(10) 0.50894(9) 0.0401(4) Uani 1 1 d . . .
H3A H 0.0927 0.3903 0.5520 0.048 Uiso 1 1 calc R . .
C12 C 0.19945(12) 0.33031(13) 0.61815(10) 0.0567(5) Uani 1 1 d . . .
H12A H 0.2191 0.3860 0.6059 0.085 Uiso 1 1 calc R . .
H12B H 0.2295 0.3042 0.6522 0.085 Uiso 1 1 calc R . .
H12C H 0.1511 0.3377 0.6354 0.085 Uiso 1 1 calc R . .
C10 C 0.19732(10) 0.27239(11) 0.55698(8) 0.0410(4) Uani 1 1 d . . .
H10A H 0.2475 0.2639 0.5417 0.049 Uiso 1 1 calc R . .
C24 C 0.35675(11) 0.41512(13) 0.52660(10) 0.0513(5) Uani 1 1 d . . .
H24A H 0.3144 0.4304 0.5009 0.077 Uiso 1 1 calc R . .
H24B H 0.3858 0.4661 0.5340 0.077 Uiso 1 1 calc R . .
H24C H 0.3421 0.3912 0.5693 0.077 Uiso 1 1 calc R . .
C29 C 0.38477(11) 0.10727(11) 0.27943(9) 0.0492(5) Uani 1 1 d . . .
H29A H 0.3356 0.1110 0.2633 0.074 Uiso 1 1 calc R . .
H29B H 0.3934 0.0502 0.2974 0.074 Uiso 1 1 calc R . .
H29C H 0.4178 0.1180 0.2428 0.074 Uiso 1 1 calc R . .
C19 C 0.33384(10) 0.38697(11) 0.24433(9) 0.0442(4) Uani 1 1 d . . .
H19A H 0.2946 0.3485 0.2595 0.053 Uiso 1 1 calc R . .
C11 C 0.16730(11) 0.18454(11) 0.57590(9) 0.0490(5) Uani 1 1 d . . .
H11A H 0.1666 0.1477 0.5368 0.073 Uiso 1 1 calc R . .
H11B H 0.1187 0.1912 0.5929 0.073 Uiso 1 1 calc R . .
H11C H 0.1974 0.1588 0.6101 0.073 Uiso 1 1 calc R . .
C28 C 0.39651(8) 0.17360(10) 0.33364(8) 0.0343(4) Uani 1 1 d . . .
H28A H 0.3906 0.2307 0.3124 0.041 Uiso 1 1 calc R . .
C9 C 0.09236(11) 0.18048(12) 0.31006(10) 0.0541(5) Uani 1 1 d . . .
H9A H 0.1076 0.1433 0.3463 0.081 Uiso 1 1 calc R . .
H9B H 0.1023 0.1526 0.2677 0.081 Uiso 1 1 calc R . .
H9C H 0.0411 0.1915 0.3138 0.081 Uiso 1 1 calc R . .
C30 C 0.47271(9) 0.17003(12) 0.35964(10) 0.0501(5) Uani 1 1 d . . .
H30A H 0.4790 0.2132 0.3942 0.075 Uiso 1 1 calc R . .
H30B H 0.5060 0.1812 0.3233 0.075 Uiso 1 1 calc R . .
H30C H 0.4821 0.1134 0.3781 0.075 Uiso 1 1 calc R . .
C23 C 0.46633(11) 0.32530(12) 0.52896(10) 0.0551(5) Uani 1 1 d . . .
H23A H 0.4944 0.2828 0.5047 0.083 Uiso 1 1 calc R . .
H23B H 0.4516 0.3015 0.5716 0.083 Uiso 1 1 calc R . .
H23C H 0.4953 0.3763 0.5364 0.083 Uiso 1 1 calc R . .
C22 C 0.40032(9) 0.34902(10) 0.48854(8) 0.0387(4) Uani 1 1 d . . .
H22A H 0.3704 0.2966 0.4842 0.046 Uiso 1 1 calc R . .
C8 C 0.11080(13) 0.32364(13) 0.25785(10) 0.0608(6) Uani 1 1 d . . .
H8A H 0.1374 0.3773 0.2608 0.091 Uiso 1 1 calc R . .
H8B H 0.0597 0.3354 0.2612 0.091 Uiso 1 1 calc R . .
H8C H 0.1209 0.2961 0.2154 0.091 Uiso 1 1 calc R . .
C21 C 0.30006(14) 0.46885(15) 0.22012(12) 0.0783(7) Uani 1 1 d . . .
H21A H 0.2753 0.4968 0.2569 0.117 Uiso 1 1 calc R . .
H21B H 0.2659 0.4559 0.1849 0.117 Uiso 1 1 calc R . .
H21C H 0.3371 0.5068 0.2029 0.117 Uiso 1 1 calc R . .
C20 C 0.37181(14) 0.34268(16) 0.18685(11) 0.0737(7) Uani 1 1 d . . .
H20A H 0.3381 0.3340 0.1504 0.111 Uiso 1 1 calc R . .
H20B H 0.3902 0.2874 0.2017 0.111 Uiso 1 1 calc R . .
H20C H 0.4115 0.3783 0.1716 0.111 Uiso 1 1 calc R . .

loop_
_atom_site_aniso_label
_atom_site_aniso_U_11
_atom_site_aniso_U_22
_atom_site_aniso_U_33
_atom_site_aniso_U_23
_atom_site_aniso_U_13
_atom_site_aniso_U_12
N1 0.0304(7) 0.0227(6) 0.0355(7) 0.0011(5) 0.0047(6) 0.0001(5)
N2 0.0231(6) 0.0265(6) 0.0412(8) 0.0032(5) 0.0003(6) 0.0022(5)
C1 0.0264(8) 0.0243(7) 0.0366(9) -0.0009(6) 0.0059(7) -0.0039(6)
C14 0.0346(9) 0.0236(7) 0.0452(10) -0.0022(7) -0.0019(8) -0.0008(6)
C6 0.0274(8) 0.0286(8) 0.0390(9) 0.0008(7) 0.0050(7) -0.0033(6)
C18 0.0339(9) 0.0279(8) 0.0432(10) 0.0041(7) 0.0042(8) 0.0015(7)
C13 0.0268(8) 0.0215(7) 0.0436(10) 0.0002(7) 0.0025(7) 0.0012(6)
C5 0.0295(9) 0.0326(8) 0.0523(11) 0.0026(8) 0.0028(8) 0.0000(7)
B1 0.0286(9) 0.0278(8) 0.0250(9) -0.0018(7) -0.0027(7) -0.0019(7)
C2 0.0344(9) 0.0288(8) 0.0374(9) -0.0030(7) 0.0091(7) -0.0082(7)
C4 0.0336(9) 0.0316(8) 0.0616(12) -0.0055(8) 0.0141(9) 0.0018(7)
C15 0.0376(10) 0.0349(9) 0.0568(12) -0.0025(8) -0.0043(9) -0.0069(7)
C16 0.0380(10) 0.0374(9) 0.0646(13) -0.0006(9) 0.0044(9) -0.0115(8)
C17 0.0423(10) 0.0347(9) 0.0503(11) 0.0064(8) 0.0103(9) -0.0041(8)
N3 0.0292(7) 0.0243(6) 0.0364(7) 0.0015(5) 0.0030(6) 0.0008(5)
C27 0.0515(11) 0.0285(8) 0.0667(13) 0.0047(8) -0.0003(10) -0.0053(8)
C25 0.0348(9) 0.0268(8) 0.0443(10) 0.0026(7) 0.0015(8) 0.0040(7)
C26 0.0590(12) 0.0369(9) 0.0455(11) 0.0081(8) -0.0015(9) 0.0096(8)
C7 0.0342(9) 0.0406(9) 0.0359(10) -0.0007(7) -0.0001(7) 0.0017(7)
C3 0.0402(10) 0.0343(8) 0.0458(10) -0.0089(8) 0.0175(9) -0.0069(7)
C12 0.0603(13) 0.0689(13) 0.0409(11) -0.0147(9) 0.0064(9) -0.0109(11)
C10 0.0420(10) 0.0464(10) 0.0347(9) -0.0051(8) 0.0043(8) -0.0055(8)
C24 0.0474(11) 0.0583(12) 0.0482(11) -0.0005(9) 0.0008(9) 0.0003(9)
C29 0.0562(12) 0.0440(10) 0.0475(11) -0.0099(8) 0.0093(9) 0.0004(9)
C19 0.0414(10) 0.0488(10) 0.0423(10) 0.0106(8) 0.0006(8) -0.0044(8)
C11 0.0585(12) 0.0503(11) 0.0381(10) 0.0062(8) 0.0047(9) -0.0042(9)
C28 0.0319(9) 0.0320(8) 0.0391(9) -0.0015(7) 0.0073(7) 0.0024(7)
C9 0.0599(13) 0.0525(11) 0.0499(12) -0.0116(9) -0.0031(10) -0.0105(9)
C30 0.0322(9) 0.0541(11) 0.0641(13) -0.0050(9) 0.0064(9) 0.0005(8)
C23 0.0604(13) 0.0510(11) 0.0539(12) 0.0001(9) -0.0122(10) 0.0091(10)
C22 0.0429(10) 0.0323(8) 0.0410(10) -0.0001(7) -0.0066(8) -0.0071(7)
C8 0.0758(15) 0.0647(13) 0.0420(11) 0.0060(10) 0.0014(10) 0.0151(11)
C21 0.0866(18) 0.0755(15) 0.0729(16) -0.0002(12) -0.0244(14) 0.0306(13)
C20 0.0799(16) 0.0888(16) 0.0526(14) -0.0111(12) -0.0096(12) 0.0175(14)

loop_
_atom_type_symbol
_atom_type_description
_atom_type_scat_dispersion_real
_atom_type_scat_dispersion_imag
_atom_type_scat_source
C C 0.0033 0.0016 'International Tables Vol C Tables 4.2.6.8 and 6.1.1.4'
H H 0.0000 0.0000 'International Tables Vol C Tables 4.2.6.8 and 6.1.1.4'
B B 0.0013 0.0007 'International Tables Vol C Tables 4.2.6.8 and 6.1.1.4'
N N 0.0061 0.0033 'International Tables Vol C Tables 4.2.6.8 and 6.1.1.4'

loop_
_geom_angle_atom_site_label_1
_geom_angle_atom_site_label_2
_geom_angle_atom_site_label_3
_geom_angle
_geom_angle_site_symmetry_1
_geom_angle_site_symmetry_3
_geom_angle_publ_flag
C1 N1 B1 126.10(12) . . ?
C13 N2 B1 131.36(12) . . ?
C6 C1 C2 121.12(14) . . ?
C6 C1 N1 119.52(13) . . ?
C2 C1 N1 119.36(14) . . ?
C15 C14 C13 117.97(16) . . ?
C15 C14 C22 119.89(15) . . ?
C13 C14 C22 122.05(14) . . ?
C5 C6 C1 118.44(15) . . ?
C5 C6 C7 120.78(15) . . ?
C1 C6 C7 120.69(14) . . ?
C17 C18 C13 118.52(16) . . ?
C17 C18 C19 119.39(15) . . ?
C13 C18 C19 122.09(14) . . ?
C18 C13 C14 120.90(14) . . ?
C18 C13 N2 119.43(14) . . ?
C14 C13 N2 119.66(14) . . ?
C4 C5 C6 120.96(16) . . ?
N3 B1 N2 123.32(14) . . ?
N3 B1 N1 120.66(13) . . ?
N2 B1 N1 116.01(13) . . ?
C3 C2 C1 117.98(15) . . ?
C3 C2 C10 121.68(15) . . ?
C1 C2 C10 120.20(14) . . ?
C3 C4 C5 120.15(16) . . ?
C16 C15 C14 121.63(17) . . ?
C17 C16 C15 119.90(16) . . ?
C16 C17 C18 121.07(16) . . ?
B1 N3 C28 120.92(12) . . ?
B1 N3 C25 124.16(13) . . ?
C28 N3 C25 114.75(12) . . ?
N3 C25 C26 111.85(13) . . ?
N3 C25 C27 115.11(14) . . ?
C26 C25 C27 111.24(15) . . ?
C8 C7 C6 113.88(14) . . ?
C8 C7 C9 110.40(16) . . ?
C6 C7 C9 109.55(14) . . ?
C4 C3 C2 121.35(16) . . ?
C2 C10 C12 114.38(15) . . ?
C2 C10 C11 109.43(14) . . ?
C12 C10 C11 109.86(15) . . ?
C21 C19 C18 112.01(16) . . ?
C21 C19 C20 109.57(17) . . ?
C18 C19 C20 112.34(16) . . ?
N3 C28 C30 113.07(14) . . ?
N3 C28 C29 112.51(13) . . ?
C30 C28 C29 110.96(14) . . ?
C14 C22 C24 110.36(14) . . ?
C14 C22 C23 114.40(15) . . ?
C24 C22 C23 109.23(15) . . ?

loop_
_geom_bond_atom_site_label_1
_geom_bond_atom_site_label_2
_geom_bond_distance
_geom_bond_site_symmetry_2
_geom_bond_publ_flag
N1 C1 1.4348(19) . ?
N1 B1 1.438(2) . ?
N2 C13 1.4355(19) . ?
N2 B1 1.437(2) . ?
C1 C6 1.405(2) . ?
C1 C2 1.405(2) . ?
C14 C15 1.395(2) . ?
C14 C13 1.408(2) . ?
C14 C22 1.520(2) . ?
C6 C5 1.396(2) . ?
C6 C7 1.519(2) . ?
C18 C17 1.397(2) . ?
C18 C13 1.405(2) . ?
C18 C19 1.526(2) . ?
C5 C4 1.379(2) . ?
B1 N3 1.429(2) . ?
C2 C3 1.400(2) . ?
C2 C10 1.512(2) . ?
C4 C3 1.375(3) . ?
C15 C16 1.378(3) . ?
C16 C17 1.376(3) . ?
N3 C28 1.476(2) . ?
N3 C25 1.4779(19) . ?
C27 C25 1.528(2) . ?
C25 C26 1.526(2) . ?
C7 C8 1.516(2) . ?
C7 C9 1.536(2) . ?
C12 C10 1.535(2) . ?
C10 C11 1.537(2) . ?
C24 C22 1.529(3) . ?
C29 C28 1.527(2) . ?
C19 C21 1.514(3) . ?
C19 C20 1.530(3) . ?
C28 C30 1.525(2) . ?
C23 C22 1.531(3) . ?

loop_
_cod_related_entry_id
_cod_related_entry_database
_cod_related_entry_code
1 ChemSpider 30660824
